data_7041263
loop_
_publ_author_name
'Xu, Dongdong'
'Zhang, Fangfang'
'Sun, Yanzhou'
'Yang, Zhihua'
'Lei, Binghua'
'Liu, Lili'
'Pan, Shilie'

_publ_section_title
;
 LiRb2LaB2O6: a new rare-earth borate with a MOF-5-like topological
 structure and a short UV cut-off edge.
;
_journal_issue 1
_journal_name_full 'Dalton transactions (Cambridge, England : 2003)'
_journal_page_first 193
_journal_page_last 199
_journal_paper_doi 10.1039/c6dt04243k
_journal_volume 46
_journal_year 2016
_chemical_formula_sum 'B2 La Li O6 Rb2'
_chemical_formula_weight 434.41
_chemical_name_systematic
; 
 ? 
;
_space_group_IT_number 14
_symmetry_cell_setting monoclinic
_symmetry_space_group_name_Hall '-P 2ybc'
_symmetry_space_group_name_H-M 'P 1 21/c 1'
_atom_sites_solution_primary direct
_atom_sites_solution_secondary difmap
_audit_creation_method SHELXL-97
_audit_update_record
;
2016-11-03 deposited with the CCDC.
2016-11-28 downloaded from the CCDC.
;
_cell_angle_alpha 90.00
_cell_angle_beta 90.643(2)
_cell_angle_gamma 90.00
_cell_formula_units_Z 4
_cell_length_a 7.2366(16)
_cell_length_b 9.775(2)
_cell_length_c 10.199(2)
_cell_measurement_reflns_used 2051
_cell_measurement_temperature 296(2)
_cell_measurement_theta_max 27.54
_cell_measurement_theta_min 2.81
_cell_volume 721.4(3)
_computing_cell_refinement 'Bruker SAINT'
_computing_data_collection 'Bruker APEX2'
_computing_data_reduction 'Bruker SAINT'
_computing_molecular_graphics 'Bruker SHELXTL'
_computing_publication_material 'Bruker SHELXTL'
_computing_structure_refinement 'SHELXL-97 (Sheldrick, 1997)'
_computing_structure_solution 'SHELXS-97 (Sheldrick, 1990)'
_diffrn_ambient_temperature 296(2)
_diffrn_measured_fraction_theta_full 0.992
_diffrn_measured_fraction_theta_max 0.992
_diffrn_measurement_device_type 'Bruker APEX-II CCD'
_diffrn_measurement_method '\f and \w scans'
_diffrn_radiation_monochromator graphite
_diffrn_radiation_source 'fine-focus sealed tube'
_diffrn_radiation_type MoK\a
_diffrn_radiation_wavelength 0.71073
_diffrn_reflns_av_R_equivalents 0.0317
_diffrn_reflns_av_sigmaI/netI 0.0379
_diffrn_reflns_limit_h_max 7
_diffrn_reflns_limit_h_min -9
_diffrn_reflns_limit_k_max 12
_diffrn_reflns_limit_k_min -10
_diffrn_reflns_limit_l_max 13
_diffrn_reflns_limit_l_min -13
_diffrn_reflns_number 4270
_diffrn_reflns_theta_full 27.58
_diffrn_reflns_theta_max 27.58
_diffrn_reflns_theta_min 2.89
_diffrn_standards_number 0
_exptl_absorpt_coefficient_mu 19.300
_exptl_absorpt_correction_T_max 0.4502
_exptl_absorpt_correction_T_min 0.1480
_exptl_absorpt_correction_type numerical
_exptl_absorpt_process_details face-indexed
_exptl_crystal_colour colorless
_exptl_crystal_density_diffrn 3.999
_exptl_crystal_density_method 'not measured'
_exptl_crystal_description block
_exptl_crystal_F_000 768
_exptl_crystal_size_max 0.14
_exptl_crystal_size_mid 0.10
_exptl_crystal_size_min 0.05
_refine_diff_density_max 1.200
_refine_diff_density_min -1.109
_refine_diff_density_rms 0.198
_refine_ls_extinction_coef 0.0032(3)
_refine_ls_extinction_expression Fc^*^=kFc[1+0.001xFc^2^\l^3^/sin(2\q)]^-1/4^
_refine_ls_extinction_method SHELXL
_refine_ls_goodness_of_fit_ref 1.088
_refine_ls_matrix_type full
_refine_ls_number_parameters 110
_refine_ls_number_reflns 1663
_refine_ls_number_restraints 0
_refine_ls_restrained_S_all 1.088
_refine_ls_R_factor_all 0.0304
_refine_ls_R_factor_gt 0.0265
_refine_ls_shift/su_max 0.001
_refine_ls_shift/su_mean 0.000
_refine_ls_structure_factor_coef Fsqd
_refine_ls_weighting_details 'calc w=1/[\s^2^(Fo^2^)+(0.0168P)^2^+3.3394P] where P=(Fo^2^+2Fc^2^)/3'
_refine_ls_weighting_scheme calc
_refine_ls_wR_factor_gt 0.0593
_refine_ls_wR_factor_ref 0.0609
_reflns_number_gt 1508
_reflns_number_total 1663
_reflns_threshold_expression >2sigma(I)
_cod_data_source_file c6dt04243k2.cif
_cod_data_source_block 1
_cod_depositor_comments
;
The following automatic conversions were performed:

'_symmetry_cell_setting' value 'Monoclinic' changed to 'monoclinic'
according to
/usr/data/users/saulius/crontab/automatic-downloads/rss-feeds/RSC/lib/dictionaries/cif_core.dic
dictionary named 'cif_core.dic' version 2.4.2 from 2011-04-26.

Automatic conversion script
Id: cif_fix_values 4268 2015-11-12 08:31:59Z antanas 

 Adding full bibliography for 7041263.cif.
;
_cod_original_cell_volume 721.5(3)
_cod_original_sg_symbol_H-M P2(1)/c
_cod_database_code 7041263

loop_
_symmetry_equiv_pos_as_xyz
'x, y, z'
'-x, y+1/2, -z+1/2'
'-x, -y, -z'
'x, -y-1/2, z-1/2'

loop_
_atom_site_label
_atom_site_type_symbol
_atom_site_fract_x
_atom_site_fract_y
_atom_site_fract_z
_atom_site_U_iso_or_equiv
_atom_site_adp_type
_atom_site_occupancy
_atom_site_symmetry_multiplicity
_atom_site_calc_flag
Li1 Li 1.0561(12) 0.3443(9) 0.7549(8) 0.0117(17) Uani 1 1 d
Rb1 Rb 0.25120(9) 0.08875(6) 0.95589(6) 0.02112(16) Uani 1 1 d
Rb2 Rb 0.18449(9) 0.07805(6) 0.57804(6) 0.02400(16) Uani 1 1 d
La1 La 0.64263(4) 0.23425(3) 0.74098(3) 0.00934(11) Uani 1 1 d
B1 B 0.8230(9) 0.2308(6) 0.9965(6) 0.0134(12) Uani 1 1 d
B2 B 0.6554(9) -0.0657(7) 0.7323(6) 0.0146(12) Uani 1 1 d
O1 O 0.9108(5) 0.3168(4) 0.6059(3) 0.0149(8) Uani 1 1 d
O2 O 0.9107(5) 0.2858(4) 0.8905(4) 0.0162(8) Uani 1 1 d
O3 O 0.6298(5) 0.2230(4) 0.9913(4) 0.0184(9) Uani 1 1 d
O4 O 0.4819(5) -0.0088(4) 0.7434(4) 0.0170(8) Uani 1 1 d
O5 O 0.3181(5) 0.2963(4) 0.7477(4) 0.0164(8) Uani 1 1 d
O6 O 0.8052(5) 0.0171(4) 0.7078(4) 0.0206(9) Uani 1 1 d

loop_
_atom_site_aniso_label
_atom_site_aniso_U_11
_atom_site_aniso_U_22
_atom_site_aniso_U_33
_atom_site_aniso_U_23
_atom_site_aniso_U_13
_atom_site_aniso_U_12
Li1 0.013(4) 0.012(4) 0.011(4) 0.000(3) 0.001(3) -0.002(3)
Rb1 0.0256(3) 0.0169(3) 0.0211(3) -0.0013(2) 0.0076(2) -0.0003(2)
Rb2 0.0283(3) 0.0163(3) 0.0271(3) -0.0006(2) -0.0118(2) 0.0009(2)
La1 0.00786(16) 0.00913(17) 0.01102(16) 0.00034(11) 0.00031(10) -0.00014(11)
B1 0.014(3) 0.016(3) 0.011(3) -0.004(2) 0.001(2) -0.001(2)
B2 0.017(3) 0.015(3) 0.012(3) 0.000(2) -0.001(2) 0.002(2)
O1 0.0145(19) 0.019(2) 0.0114(18) -0.0015(15) -0.0025(14) -0.0025(16)
O2 0.017(2) 0.018(2) 0.0137(18) 0.0027(15) 0.0016(15) -0.0060(16)
O3 0.015(2) 0.028(2) 0.0116(18) 0.0003(16) -0.0013(15) -0.0041(17)
O4 0.015(2) 0.0125(19) 0.024(2) 0.0005(16) 0.0016(16) 0.0019(16)
O5 0.0098(18) 0.0114(19) 0.028(2) 0.0008(16) 0.0004(16) 0.0018(15)
O6 0.0104(19) 0.015(2) 0.037(2) 0.0042(18) 0.0053(17) -0.0029(16)

loop_
_atom_type_symbol
_atom_type_description
_atom_type_scat_dispersion_real
_atom_type_scat_dispersion_imag
_atom_type_scat_source
B B 0.0013 0.0007 'International Tables Vol C Tables 4.2.6.8 and 6.1.1.4'
O O 0.0106 0.0060 'International Tables Vol C Tables 4.2.6.8 and 6.1.1.4'
Rb Rb -0.9393 2.9676 'International Tables Vol C Tables 4.2.6.8 and 6.1.1.4'
La La -0.2871 2.4523 'International Tables Vol C Tables 4.2.6.8 and 6.1.1.4'
Li Li -0.0003 0.0001 'International Tables Vol C Tables 4.2.6.8 and 6.1.1.4'

loop_
_geom_angle_atom_site_label_1
_geom_angle_atom_site_label_2
_geom_angle_atom_site_label_3
_geom_angle
_geom_angle_site_symmetry_1
_geom_angle_site_symmetry_3
O2 Li1 O1 104.3(5) . .
O2 Li1 O5 121.2(5) . 1_655
O1 Li1 O5 118.3(5) . 1_655
O2 Li1 O6 114.2(5) . 2_756
O1 Li1 O6 123.8(5) . 2_756
O5 Li1 O6 74.0(4) 1_655 2_756
O2 Li1 B2 127.7(5) . 2_756
O1 Li1 B2 128.0(5) . 2_756
O5 Li1 B2 37.2(3) 1_655 2_756
O6 Li1 B2 37.0(2) 2_756 2_756
O2 Li1 La1 51.8(3) . .
O1 Li1 La1 52.5(2) . .
O5 Li1 La1 146.0(4) 1_655 .
O6 Li1 La1 139.8(4) 2_756 .
B2 Li1 La1 176.8(4) 2_756 .
O2 Li1 Rb2 109.4(4) . 1_655
O1 Li1 Rb2 66.4(3) . 1_655
O5 Li1 Rb2 60.8(3) 1_655 1_655
O6 Li1 Rb2 128.7(4) 2_756 1_655
B2 Li1 Rb2 94.2(3) 2_756 1_655
La1 Li1 Rb2 88.8(2) . 1_655
O2 Li1 Rb2 61.6(3) . 2_656
O1 Li1 Rb2 102.8(4) . 2_656
O5 Li1 Rb2 133.8(4) 1_655 2_656
O6 Li1 Rb2 65.8(3) 2_756 2_656
B2 Li1 Rb2 100.9(3) 2_756 2_656
La1 Li1 Rb2 76.07(19) . 2_656
Rb2 Li1 Rb2 164.9(3) 1_655 2_656
O2 Li1 Rb1 166.1(4) . 4_665
O1 Li1 Rb1 62.3(3) . 4_665
O5 Li1 Rb1 66.7(3) 1_655 4_665
O6 Li1 Rb1 78.3(3) 2_756 4_665
B2 Li1 Rb1 65.8(3) 2_756 4_665
La1 Li1 Rb1 114.8(3) . 4_665
Rb2 Li1 Rb1 62.94(15) 1_655 4_665
Rb2 Li1 Rb1 122.8(3) 2_656 4_665
O2 Li1 Rb2 60.5(3) . 4_666
O1 Li1 Rb2 160.8(4) . 4_666
O5 Li1 Rb2 80.8(3) 1_655 4_666
O6 Li1 Rb2 60.7(2) 2_756 4_666
B2 Li1 Rb2 68.1(3) 2_756 4_666
La1 Li1 Rb2 110.8(2) . 4_666
Rb2 Li1 Rb2 127.7(3) 1_655 4_666
Rb2 Li1 Rb2 60.45(15) 2_656 4_666
Rb1 Li1 Rb2 133.4(3) 4_665 4_666
O2 Li1 Rb1 64.6(3) . 1_655
O1 Li1 Rb1 126.5(4) . 1_655
O5 Li1 Rb1 57.9(2) 1_655 1_655
O6 Li1 Rb1 107.0(4) 2_756 1_655
B2 Li1 Rb1 83.0(3) 2_756 1_655
La1 Li1 Rb1 99.0(2) . 1_655
Rb2 Li1 Rb1 69.24(17) 1_655 1_655
Rb2 Li1 Rb1 113.3(2) 2_656 1_655
Rb1 Li1 Rb1 119.1(3) 4_665 1_655
Rb2 Li1 Rb1 60.29(14) 4_666 1_655
O2 Li1 Rb1 106.1(4) . 2_656
O1 Li1 Rb1 47.4(2) . 2_656
O5 Li1 Rb1 132.4(4) 1_655 2_656
O6 Li1 Rb1 82.5(3) 2_756 2_656
B2 Li1 Rb1 108.2(3) 2_756 2_656
La1 Li1 Rb1 69.62(17) . 2_656
Rb2 Li1 Rb1 110.1(2) 1_655 2_656
Rb2 Li1 Rb1 64.24(16) 2_656 2_656
Rb1 Li1 Rb1 68.35(15) 4_665 2_656
Rb2 Li1 Rb1 122.1(2) 4_666 2_656
Rb1 Li1 Rb1 168.6(3) 1_655 2_656
O4 Rb1 O1 77.14(11) . 2_646
O4 Rb1 O5 66.01(11) . .
O1 Rb1 O5 121.67(10) 2_646 .
O4 Rb1 O3 73.00(11) . .
O1 Rb1 O3 139.54(11) 2_646 .
O5 Rb1 O3 68.85(11) . .
O4 Rb1 O1 160.65(11) . 4_466
O1 Rb1 O1 93.32(10) 2_646 4_466
O5 Rb1 O1 106.81(10) . 4_466
O3 Rb1 O1 122.53(11) . 4_466
O4 Rb1 O2 119.33(10) . 1_455
O1 Rb1 O2 101.18(10) 2_646 1_455
O5 Rb1 O2 64.62(10) . 1_455
O3 Rb1 O2 117.03(11) . 1_455
O1 Rb1 O2 45.40(10) 4_466 1_455
O4 Rb1 B1 83.80(13) . 3_657
O1 Rb1 B1 25.05(13) 2_646 3_657
O5 Rb1 B1 143.09(13) . 3_657
O3 Rb1 B1 123.49(14) . 3_657
O1 Rb1 B1 94.65(13) 4_466 3_657
O2 Rb1 B1 119.29(14) 1_455 3_657
O4 Rb1 O3 70.07(10) . 3_657
O1 Rb1 O3 44.81(10) 2_646 3_657
O5 Rb1 O3 136.08(10) . 3_657
O3 Rb1 O3 98.60(10) . 3_657
O1 Rb1 O3 114.75(10) 4_466 3_657
O2 Rb1 O3 144.36(10) 1_455 3_657
B1 Rb1 O3 25.20(13) 3_657 3_657
O4 Rb1 O5 136.26(11) . 4_566
O1 Rb1 O5 124.37(10) 2_646 4_566
O5 Rb1 O5 113.45(5) . 4_566
O3 Rb1 O5 67.35(10) . 4_566
O1 Rb1 O5 62.92(10) 4_466 4_566
O2 Rb1 O5 95.18(10) 1_455 4_566
B1 Rb1 O5 102.96(13) 3_657 4_566
O3 Rb1 O5 98.01(10) 3_657 4_566
O4 Rb1 B2 126.21(14) . 3_657
O1 Rb1 B2 102.87(14) 2_646 3_657
O5 Rb1 B2 135.26(14) . 3_657
O3 Rb1 B2 74.81(14) . 3_657
O1 Rb1 B2 72.03(13) 4_466 3_657
O2 Rb1 B2 113.44(13) 1_455 3_657
B1 Rb1 B2 79.51(16) 3_657 3_657
O3 Rb1 B2 73.60(13) 3_657 3_657
O5 Rb1 B2 24.60(13) 4_566 3_657
O4 Rb1 B1 138.60(13) . 1_455
O1 Rb1 B1 91.90(13) 2_646 1_455
O5 Rb1 B1 87.97(13) . 1_455
O3 Rb1 B1 128.51(13) . 1_455
O1 Rb1 B1 23.34(12) 4_466 1_455
O2 Rb1 B1 23.56(12) 1_455 1_455
B1 Rb1 B1 102.91(14) 3_657 1_455
O3 Rb1 B1 127.29(13) 3_657 1_455
O5 Rb1 B1 82.71(12) 4_566 1_455
B2 Rb1 B1 95.06(15) 3_657 1_455
O4 Rb1 Li1 165.34(17) . 4_466
O1 Rb1 Li1 101.16(17) 2_646 4_466
O5 Rb1 Li1 125.03(17) . 4_466
O3 Rb1 Li1 100.95(17) . 4_466
O1 Rb1 Li1 32.58(16) 4_466 4_466
O2 Rb1 Li1 75.33(16) 1_455 4_466
B1 Rb1 Li1 88.87(18) 3_657 4_466
O3 Rb1 Li1 98.27(17) 3_657 4_466
O5 Rb1 Li1 33.97(17) 4_566 4_466
B2 Rb1 Li1 39.51(19) 3_657 4_466
B1 Rb1 Li1 55.56(18) 1_455 4_466
O4 Rb2 O5 67.79(11) . .
O4 Rb2 O2 79.82(11) . 2_646
O5 Rb2 O2 136.14(11) . 2_646
O4 Rb2 O2 169.79(11) . 4_465
O5 Rb2 O2 105.26(11) . 4_465
O2 Rb2 O2 109.86(9) 2_646 4_465
O4 Rb2 O6 116.54(11) . 3_656
O5 Rb2 O6 141.14(11) . 3_656
O2 Rb2 O6 79.52(10) 2_646 3_656
O2 Rb2 O6 63.72(10) 4_465 3_656
O4 Rb2 O1 130.87(10) . 1_455
O5 Rb2 O1 66.31(10) . 1_455
O2 Rb2 O1 124.90(10) 2_646 1_455
O2 Rb2 O1 46.47(10) 4_465 1_455
O6 Rb2 O1 109.93(10) 3_656 1_455
O4 Rb2 O6 110.77(11) . 1_455
O5 Rb2 O6 100.14(11) . 1_455
O2 Rb2 O6 64.03(11) 2_646 1_455
O2 Rb2 O6 77.31(11) 4_465 1_455
O6 Rb2 O6 112.15(9) 3_656 1_455
O1 Rb2 O6 62.30(10) 1_455 1_455
O4 Rb2 Li1 97.26(17) . 1_455
O5 Rb2 Li1 35.96(17) . 1_455
O2 Rb2 Li1 129.35(17) 2_646 1_455
O2 Rb2 Li1 79.28(17) 4_465 1_455
O6 Rb2 Li1 140.25(17) 3_656 1_455
O1 Rb2 Li1 33.62(17) 1_455 1_455
O6 Rb2 Li1 70.41(17) 1_455 1_455
O4 Rb2 B1 154.92(13) . 4_465
O5 Rb2 B1 89.54(14) . 4_465
O2 Rb2 B1 112.82(13) 2_646 4_465
O2 Rb2 B1 24.42(12) 4_465 4_465
O6 Rb2 B1 87.71(13) 3_656 4_465
O1 Rb2 B1 24.21(12) 1_455 4_465
O6 Rb2 B1 61.17(13) 1_455 4_465
Li1 Rb2 B1 57.80(19) 1_455 4_465
O4 Rb2 Li1 83.64(17) . 2_646
O5 Rb2 Li1 111.68(17) . 2_646
O2 Rb2 Li1 33.15(17) 2_646 2_646
O2 Rb2 Li1 106.21(18) 4_465 2_646
O6 Rb2 Li1 107.17(17) 3_656 2_646
O1 Rb2 Li1 97.58(17) 1_455 2_646
O6 Rb2 Li1 35.79(17) 1_455 2_646
Li1 Rb2 Li1 96.24(4) 1_455 2_646
B1 Rb2 Li1 95.67(19) 4_465 2_646
O4 Rb2 B2 106.18(13) . 3_656
O5 Rb2 B2 117.90(14) . 3_656
O2 Rb2 B2 98.61(13) 2_646 3_656
O2 Rb2 B2 69.84(13) 4_465 3_656
O6 Rb2 B2 24.02(13) 3_656 3_656
O1 Rb2 B2 109.92(13) 1_455 3_656
O6 Rb2 B2 134.61(14) 1_455 3_656
Li1 Rb2 B2 129.76(19) 1_455 3_656
B1 Rb2 B2 93.62(15) 4_465 3_656
Li1 Rb2 B2 129.53(19) 2_646 3_656
O4 Rb2 Rb2 135.83(8) . 3_556
O5 Rb2 Rb2 148.25(8) . 3_556
O2 Rb2 Rb2 56.13(8) 2_646 3_556
O2 Rb2 Rb2 53.73(8) 4_465 3_556
O6 Rb2 Rb2 56.85(7) 3_656 3_556
O1 Rb2 Rb2 83.25(7) 1_455 3_556
O6 Rb2 Rb2 55.30(8) 1_455 3_556
Li1 Rb2 Rb2 112.29(16) 1_455 3_556
B1 Rb2 Rb2 61.88(11) 4_465 3_556
Li1 Rb2 Rb2 61.89(15) 2_646 3_556
B2 Rb2 Rb2 79.87(11) 3_656 3_556
O5 La1 O6 133.31(13) . .
O5 La1 O2 132.48(13) . .
O6 La1 O2 83.62(14) . .
O5 La1 O1 133.26(13) . .
O6 La1 O1 80.13(13) . .
O2 La1 O1 70.93(12) . .
O5 La1 O3 86.36(13) . .
O6 La1 O3 97.10(14) . .
O2 La1 O3 55.78(12) . .
O1 La1 O3 126.51(12) . .
O5 La1 O3 87.91(13) . 4_565
O6 La1 O3 90.90(13) . 4_565
O2 La1 O3 125.94(12) . 4_565
O1 La1 O3 55.19(12) . 4_565
O3 La1 O3 172.00(9) . 4_565
O5 La1 O4 78.37(12) . .
O6 La1 O4 55.64(12) . .
O2 La1 O4 120.84(12) . .
O1 La1 O4 129.26(12) . .
O3 La1 O4 86.06(12) . .
O3 La1 O4 98.26(13) 4_565 .
O5 La1 O4 55.72(12) . 2_656
O6 La1 O4 169.70(12) . 2_656
O2 La1 O4 91.94(13) . 2_656
O1 La1 O4 89.64(12) . 2_656
O3 La1 O4 87.99(13) . 2_656
O3 La1 O4 84.17(12) 4_565 2_656
O4 La1 O4 133.99(2) . 2_656
O5 La1 B1 116.61(16) . 4_565
O6 La1 B1 75.97(16) . 4_565
O2 La1 B1 98.60(16) . 4_565
O1 La1 B1 28.52(15) . 4_565
O3 La1 B1 154.30(16) . 4_565
O3 La1 B1 29.37(15) 4_565 4_565
O4 La1 B1 108.77(15) . 4_565
O4 La1 B1 95.60(15) 2_656 4_565
O5 La1 B1 113.77(15) . .
O6 La1 B1 84.40(16) . .
O2 La1 B1 28.14(15) . .
O1 La1 B1 98.81(15) . .
O3 La1 B1 28.85(15) . .
O3 La1 B1 153.99(16) 4_565 .
O4 La1 B1 100.06(15) . .
O4 La1 B1 96.07(15) 2_656 .
B1 La1 B1 125.6(2) 4_565 .
O5 La1 B2 27.88(15) . 2_656
O6 La1 B2 161.19(16) . 2_656
O2 La1 B2 112.03(15) . 2_656
O1 La1 B2 114.13(15) . 2_656
O3 La1 B2 84.30(15) . 2_656
O3 La1 B2 88.02(15) 4_565 2_656
O4 La1 B2 105.95(15) . 2_656
O4 La1 B2 28.05(15) 2_656 2_656
B1 La1 B2 110.30(17) 4_565 2_656
B1 La1 B2 104.39(17) . 2_656
O5 La1 B2 106.32(16) . .
O6 La1 B2 27.84(15) . .
O2 La1 B2 101.25(15) . .
O1 La1 B2 106.16(15) . .
O3 La1 B2 89.36(15) . .
O3 La1 B2 97.62(15) 4_565 .
O4 La1 B2 28.00(15) . .
O4 La1 B2 161.98(15) 2_656 .
B1 La1 B2 94.50(18) 4_565 .
B1 La1 B2 90.10(17) . .
B2 La1 B2 133.94(11) 2_656 .
O1 B1 O2 124.5(5) 4_566 .
O1 B1 O3 118.0(5) 4_566 .
O2 B1 O3 117.5(5) . .
O1 B1 La1 62.5(3) 4_566 4_566
O2 B1 La1 149.9(4) . 4_566
O3 B1 La1 64.7(3) . 4_566
O1 B1 La1 160.4(4) 4_566 .
O2 B1 La1 59.6(3) . .
O3 B1 La1 61.8(3) . .
La1 B1 La1 125.4(2) 4_566 .
O1 B1 Rb1 67.6(3) 4_566 3_657
O2 B1 Rb1 125.6(4) . 3_657
O3 B1 Rb1 77.5(3) . 3_657
La1 B1 Rb1 84.55(16) 4_566 3_657
La1 B1 Rb1 94.17(17) . 3_657
O1 B1 Rb2 68.1(3) 4_566 4_666
O2 B1 Rb2 66.8(3) . 4_666
O3 B1 Rb2 145.6(4) . 4_666
La1 B1 Rb2 94.65(16) 4_566 4_666
La1 B1 Rb2 124.4(2) . 4_666
Rb1 B1 Rb2 130.1(2) 3_657 4_666
O1 B1 Rb1 62.9(3) 4_566 1_655
O2 B1 Rb1 68.7(3) . 1_655
O3 B1 Rb1 151.3(4) . 1_655
La1 B1 Rb1 125.4(2) 4_566 1_655
La1 B1 Rb1 107.12(17) . 1_655
Rb1 B1 Rb1 77.09(14) 3_657 1_655
Rb2 B1 Rb1 63.01(11) 4_666 1_655
O1 B1 Rb2 121.3(4) 4_566 2_656
O2 B1 Rb2 56.7(3) . 2_656
O3 B1 Rb2 91.8(3) . 2_656
La1 B1 Rb2 93.92(16) 4_566 2_656
La1 B1 Rb2 77.68(14) . 2_656
Rb1 B1 Rb2 168.9(2) 3_657 2_656
Rb2 B1 Rb2 60.99(11) 4_666 2_656
Rb1 B1 Rb2 112.40(17) 1_655 2_656
O5 B2 O6 119.6(5) 2_646 .
O5 B2 O4 120.6(5) 2_646 .
O6 B2 O4 119.8(5) . .
O5 B2 Li1 59.0(4) 2_646 2_746
O6 B2 Li1 60.8(4) . 2_746
O4 B2 Li1 171.9(5) . 2_746
O5 B2 La1 55.5(3) 2_646 2_646
O6 B2 La1 172.5(4) . 2_646
O4 B2 La1 65.8(3) . 2_646
Li1 B2 La1 114.5(3) 2_746 2_646
O5 B2 La1 168.0(4) 2_646 .
O6 B2 La1 56.2(3) . .
O4 B2 La1 64.2(3) . .
Li1 B2 La1 114.5(3) 2_746 .
La1 B2 La1 129.9(2) 2_646 .
O5 B2 Rb1 76.1(3) 2_646 3_657
O6 B2 Rb1 93.6(3) . 3_657
O4 B2 Rb1 97.3(3) . 3_657
Li1 B2 Rb1 74.7(3) 2_746 3_657
La1 B2 Rb1 90.46(16) 2_646 3_657
La1 B2 Rb1 92.63(17) . 3_657
O5 B2 Rb2 93.1(3) 2_646 3_656
O6 B2 Rb2 64.7(3) . 3_656
O4 B2 Rb2 114.4(3) . 3_656
Li1 B2 Rb2 73.5(3) 2_746 3_656
La1 B2 Rb2 108.89(19) 2_646 3_656
La1 B2 Rb2 94.30(17) . 3_656
Rb1 B2 Rb2 147.4(2) 3_657 3_656
B1 O1 Li1 167.3(5) 4_565 .
B1 O1 La1 89.0(3) 4_565 .
Li1 O1 La1 91.8(3) . .
B1 O1 Rb1 87.3(3) 4_565 2_656
Li1 O1 Rb1 105.2(3) . 2_656
La1 O1 Rb1 95.62(12) . 2_656
B1 O1 Rb1 93.7(3) 4_565 4_665
Li1 O1 Rb1 85.1(3) . 4_665
La1 O1 Rb1 176.50(15) . 4_665
Rb1 O1 Rb1 86.68(10) 2_656 4_665
B1 O1 Rb2 87.7(3) 4_565 1_655
Li1 O1 Rb2 80.0(3) . 1_655
La1 O1 Rb2 107.89(13) . 1_655
Rb1 O1 Rb2 155.86(14) 2_656 1_655
Rb1 O1 Rb2 70.10(8) 4_665 1_655
B1 O2 Li1 171.9(5) . .
B1 O2 La1 92.3(3) . .
Li1 O2 La1 92.9(3) . .
B1 O2 Rb2 100.5(3) . 2_656
Li1 O2 Rb2 85.3(3) . 2_656
La1 O2 Rb2 94.64(13) . 2_656
B1 O2 Rb2 88.8(3) . 4_666
Li1 O2 Rb2 87.9(3) . 4_666
La1 O2 Rb2 164.66(17) . 4_666
Rb2 O2 Rb2 70.14(9) 2_656 4_666
B1 O2 Rb1 87.8(3) . 1_655
Li1 O2 Rb1 84.1(3) . 1_655
La1 O2 Rb1 126.60(15) . 1_655
Rb2 O2 Rb1 137.77(14) 2_656 1_655
Rb2 O2 Rb1 68.72(8) 4_666 1_655
B1 O3 La1 89.3(3) . .
B1 O3 La1 85.9(3) . 4_566
La1 O3 La1 167.52(18) . 4_566
B1 O3 Rb1 157.1(4) . .
La1 O3 Rb1 86.73(11) . .
La1 O3 Rb1 102.02(12) 4_566 .
B1 O3 Rb1 77.3(3) . 3_657
La1 O3 Rb1 101.27(13) . 3_657
La1 O3 Rb1 88.93(11) 4_566 3_657
Rb1 O3 Rb1 81.40(10) . 3_657
B2 O4 La1 87.8(3) . .
B2 O4 La1 86.2(3) . 2_646
La1 O4 La1 173.06(16) . 2_646
B2 O4 Rb2 138.9(3) . .
La1 O4 Rb2 93.22(12) . .
La1 O4 Rb2 93.57(12) 2_646 .
B2 O4 Rb1 136.4(3) . .
La1 O4 Rb1 88.21(11) . .
La1 O4 Rb1 93.83(11) 2_646 .
Rb2 O4 Rb1 84.69(10) . .
B2 O5 Li1 83.9(4) 2_656 1_455
B2 O5 La1 96.6(3) 2_656 .
Li1 O5 La1 179.2(3) 1_455 .
B2 O5 Rb2 148.4(3) 2_656 .
Li1 O5 Rb2 83.2(3) 1_455 .
La1 O5 Rb2 96.62(13) . .
B2 O5 Rb1 125.8(3) 2_656 .
Li1 O5 Rb1 88.3(3) 1_455 .
La1 O5 Rb1 90.86(12) . .
Rb2 O5 Rb1 82.47(10) . .
B2 O5 Rb1 79.3(3) 2_656 4_565
Li1 O5 Rb1 79.3(3) 1_455 4_565
La1 O5 Rb1 101.36(13) . 4_565
Rb2 O5 Rb1 70.09(9) . 4_565
Rb1 O5 Rb1 150.95(14) . 4_565
B2 O6 Li1 82.1(4) . 2_746
B2 O6 La1 96.0(3) . .
Li1 O6 La1 161.0(3) 2_746 .
B2 O6 Rb2 91.3(3) . 3_656
Li1 O6 Rb2 84.6(3) 2_746 3_656
La1 O6 Rb2 114.29(15) . 3_656
B2 O6 Rb2 152.5(4) . 1_655
Li1 O6 Rb2 78.5(3) 2_746 1_655
La1 O6 Rb2 108.62(13) . 1_655
Rb2 O6 Rb2 67.85(9) 3_656 1_655
B2 O6 Rb1 64.0(3) . 3_657
Li1 O6 Rb1 68.8(3) 2_746 3_657
La1 O6 Rb1 93.29(12) . 3_657
Rb2 O6 Rb1 145.26(13) 3_656 3_657
Rb2 O6 Rb1 124.57(13) 1_655 3_657

loop_
_geom_bond_atom_site_label_1
_geom_bond_atom_site_label_2
_geom_bond_distance
_geom_bond_site_symmetry_2
Li1 O2 1.838(9) .
Li1 O1 1.858(9) .
Li1 O5 1.955(10) 1_655
Li1 O6 2.000(10) 2_756
Li1 B2 2.268(11) 2_756
Li1 La1 3.181(9) .
Li1 Rb2 3.306(9) 1_655
Li1 Rb2 3.350(9) 2_656
Li1 Rb1 3.438(8) 4_665
Li1 Rb2 3.497(9) 4_666
Li1 Rb1 3.517(9) 1_655
Li1 Rb1 3.896(9) 2_656
Rb1 O4 2.911(4) .
Rb1 O1 2.970(4) 2_646
Rb1 O5 2.980(4) .
Rb1 O3 3.056(4) .
Rb1 O1 3.057(4) 4_466
Rb1 O2 3.193(4) 1_455
Rb1 B1 3.208(6) 3_657
Rb1 O3 3.211(4) 3_657
Rb1 O5 3.213(4) 4_566
Rb1 B2 3.252(6) 3_657
Rb1 B1 3.425(6) 1_455
Rb1 Li1 3.438(8) 4_466
Rb2 O4 2.849(4) .
Rb2 O5 2.906(4) .
Rb2 O2 2.957(4) 2_646
Rb2 O2 3.045(4) 4_465
Rb2 O6 3.062(4) 3_656
Rb2 O1 3.077(4) 1_455
Rb2 O6 3.118(4) 1_455
Rb2 Li1 3.306(9) 1_455
Rb2 B1 3.313(6) 4_465
Rb2 Li1 3.350(9) 2_646
Rb2 B2 3.385(6) 3_656
Rb2 Rb2 3.4492(13) 3_556
La1 O5 2.427(4) .
La1 O6 2.452(4) .
La1 O2 2.505(4) .
La1 O1 2.525(4) .
La1 O3 2.558(4) .
La1 O3 2.581(4) 4_565
La1 O4 2.645(4) .
La1 O4 2.674(4) 2_656
La1 B1 2.848(6) 4_565
La1 B1 2.902(6) .
La1 B2 2.926(7) 2_656
La1 B2 2.935(7) .
B1 O1 1.360(7) 4_566
B1 O2 1.370(7) .
B1 O3 1.400(7) .
B1 La1 2.848(6) 4_566
B1 Rb1 3.208(6) 3_657
B1 Rb2 3.313(6) 4_666
B1 Rb1 3.425(6) 1_655
B1 Rb2 3.479(6) 2_656
B2 O5 1.378(7) 2_646
B2 O6 1.378(8) .
B2 O4 1.379(7) .
B2 Li1 2.268(11) 2_746
B2 La1 2.926(7) 2_646
B2 Rb1 3.252(6) 3_657
B2 Rb2 3.385(6) 3_656
O1 B1 1.360(7) 4_565
O1 Rb1 2.970(4) 2_656
O1 Rb1 3.057(4) 4_665
O1 Rb2 3.077(4) 1_655
O2 Rb2 2.957(4) 2_656
O2 Rb2 3.045(4) 4_666
O2 Rb1 3.193(4) 1_655
O3 La1 2.581(4) 4_566
O3 Rb1 3.211(4) 3_657
O4 La1 2.674(4) 2_646
O5 B2 1.378(8) 2_656
O5 Li1 1.955(10) 1_455
O5 Rb1 3.213(4) 4_565
O6 Li1 2.000(10) 2_746
O6 Rb2 3.062(4) 3_656
O6 Rb2 3.118(4) 1_655
O6 Rb1 3.610(4) 3_657
